data_7714349
loop_
_publ_author_name
'Kumar, Krishna'
'Sahani, Raj Kumar'
'Garai, Somenath'
'Bhattacharya, Subrato'

_publ_section_title
;
 Synthesis and Structural Features of Indium(III)
 furan-2-thiocarboxylates: Efficient Catalytic Activity Toward
 Multicomponent Reactions via Knoevenagel Condensation
;
_journal_name_full 'Dalton Transactions'
_journal_paper_doi 10.1039/D3DT02681G
_journal_year 2023
_chemical_formula_moiety 'C11 H20.92 Cl0.413 In N2 Na0.33 O2 S2.92'
_chemical_formula_sum 'C11 H20.92 Cl0.41 In N2 Na0.33 O2 S2.92'
_chemical_formula_weight 443.86
_space_group_crystal_system monoclinic
_space_group_IT_number 14
_space_group_name_Hall '-P 2ybc'
_space_group_name_H-M_alt 'P 1 21/c 1'
_atom_sites_solution_hydrogens geom
_atom_sites_solution_primary dual
_audit_creation_date 2022-10-28
_audit_creation_method
;
Olex2 1.5-alpha
(compiled 2022.06.10 svn.r3fa896fb for OlexSys, GUI svn.r6535)
;
_audit_update_record
;
2022-11-07 deposited with the CCDC.	2023-10-28 downloaded from the CCDC.
;
_cell_angle_alpha 90
_cell_angle_beta 102.516(3)
_cell_angle_gamma 90
_cell_formula_units_Z 4
_cell_length_a 13.3992(4)
_cell_length_b 7.6635(2)
_cell_length_c 16.9248(5)
_cell_measurement_reflns_used 16490
_cell_measurement_temperature 293(2)
_cell_measurement_theta_max 26.4740
_cell_measurement_theta_min 2.4570
_cell_volume 1696.62(9)
_computing_molecular_graphics 'Olex2 1.5-alpha (Dolomanov et al., 2009)'
_computing_publication_material 'Olex2 1.5-alpha (Dolomanov et al., 2009)'
_computing_structure_refinement 'SHELXL 2018/3 (Sheldrick, 2015)'
_computing_structure_solution 'SHELXT 2018/2 (Sheldrick, 2018)'
_diffrn_ambient_temperature 293(2)
_diffrn_measured_fraction_theta_full 0.993
_diffrn_measured_fraction_theta_max 0.993
_diffrn_measurement_device_type 'Bruker APEX-II CCD'
_diffrn_measurement_method '\f and \w scans'
_diffrn_radiation_monochromator graphite
_diffrn_radiation_type MoK\a
_diffrn_radiation_wavelength 0.71073
_diffrn_reflns_av_R_equivalents 0.0560
_diffrn_reflns_av_unetI/netI 0.0290
_diffrn_reflns_Laue_measured_fraction_full 0.993
_diffrn_reflns_Laue_measured_fraction_max 0.993
_diffrn_reflns_limit_h_max 16
_diffrn_reflns_limit_h_min -16
_diffrn_reflns_limit_k_max 9
_diffrn_reflns_limit_k_min -9
_diffrn_reflns_limit_l_max 21
_diffrn_reflns_limit_l_min -21
_diffrn_reflns_number 33981
_diffrn_reflns_point_group_measured_fraction_full 0.993
_diffrn_reflns_point_group_measured_fraction_max 0.993
_diffrn_reflns_theta_full 25.242
_diffrn_reflns_theta_max 26.368
_diffrn_reflns_theta_min 2.465
_diffrn_standards_number 0
_exptl_absorpt_coefficient_mu 1.826
_exptl_absorpt_correction_type none
_exptl_crystal_colour colourless
_exptl_crystal_density_diffrn 1.738
_exptl_crystal_description blockshape
_exptl_crystal_F_000 893
_exptl_crystal_size_max 0.26
_exptl_crystal_size_mid 0.22
_exptl_crystal_size_min 0.18
_refine_diff_density_max 1.933
_refine_diff_density_min -0.445
_refine_diff_density_rms 0.152
_refine_ls_extinction_method none
_refine_ls_goodness_of_fit_ref 1.093
_refine_ls_hydrogen_treatment constr
_refine_ls_matrix_type full
_refine_ls_number_parameters 224
_refine_ls_number_reflns 3453
_refine_ls_number_restraints 9
_refine_ls_restrained_S_all 1.640
_refine_ls_R_factor_all 0.0621
_refine_ls_R_factor_gt 0.0515
_refine_ls_shift/su_max 0.000
_refine_ls_shift/su_mean 0.000
_refine_ls_structure_factor_coef Fsqd
_refine_ls_weighting_details 'w=1/[\s^2^(Fo^2^)+(0.0913P)^2^+1.1167P] where P=(Fo^2^+2Fc^2^)/3'
_refine_ls_weighting_scheme calc
_refine_ls_wR_factor_gt 0.1382
_refine_ls_wR_factor_ref 0.1482
_reflns_Friedel_coverage 0.000
_reflns_number_gt 2807
_reflns_number_total 3453
_reflns_threshold_expression 'I > 2\s(I)'
_cod_data_source_file d3dt02681g2.cif
_cod_data_source_block sb_inl1
_cod_database_code 7714349
_shelx_shelxl_version_number 2018/3
_shelx_space_group_comment
;
The symmetry employed for this shelxl refinement is uniquely defined
by the following loop, which should always be used as a source of
symmetry information in preference to the above space-group names.
They are only intended as comments.
;
_olex2_refinement_description
;
1. Fixed Uiso
 At 1.2 times of:
  All C(H) groups, All C(H,H) groups
 At 1.5 times of:
  All C(H,H,H) groups, All S(H) groups
2. Shared sites
{C1C, C1O}
{O2C, O2O}
3. Restrained distances
 S2-H2 = S3-H3 = S1-H1
 1.96 with sigma of 0.02
4. Uiso/Uaniso restraints and constraints
Uanis(Cl2) \\sim Ueq: with sigma of 0.005 and sigma for terminal atoms of 0.01
: with sigma of 0.05 and sigma for terminal atoms of 0.1
Uanis(C1C) = Uanis(C1O)
Uanis(O2C) = Uanis(O2O)
5. Rigid body (RIGU) restrains
 S1
 with sigma for 1-2 distances of 0.002 and sigma for 1-3 distances of 0.004
 Na3
 with sigma for 1-2 distances of 0.0004 and sigma for 1-3 distances of 0.0004
6. Others
 Fixed Sof: S2(0.6) H2(0.6) S1(0.92) H1(0.92) Cl1(0.33333) O2O(0.5) O2C(0.5)
 H(0.5) C1C(0.5) H1C(0.5) C1O(0.5) H10(0.5) H10A(0.5) H3A(0.5) H3B(0.5)
 Na1(0.18) Cl2(0.08) S3(0.4) H3(0.4) Na4(0.06) Na2(0.04) Na3(0.05)
7.a Secondary CH2 refined with riding coordinates:
 C11(H11A,H11B), C2(H2A,H2B)
7.b Aromatic/amide H refined with riding coordinates:
 O2C(H), C1C(H1C), C10(H10), C10(H10A), C3(H3A), C3(H3B)
7.c Tetrahedral OH refined with riding coordinates:
 S2(H2), S1(H1), S3(H3)
7.d Idealised Me refined as rotating group:
 C8(H8A,H8B,H8C), C7(H7A,H7B,H7C), C9(H9A,H9B,H9C), C5(H5A,H5B,H5C)
;
_olex2_submission_special_instructions 'No special instructions were received'

loop_
_space_group_symop_operation_xyz
'x, y, z'
'-x, y+1/2, -z+1/2'
'-x, -y, -z'
'x, -y-1/2, z-1/2'

loop_
_atom_site_label
_atom_site_type_symbol
_atom_site_fract_x
_atom_site_fract_y
_atom_site_fract_z
_atom_site_U_iso_or_equiv
_atom_site_adp_type
_atom_site_occupancy
_atom_site_site_symmetry_order
_atom_site_calc_flag
_atom_site_refinement_flags_posn
_atom_site_refinement_flags_adp
_atom_site_refinement_flags_occupancy
_atom_site_disorder_assembly
_atom_site_disorder_group
In1 In 0.21238(3) 0.45220(4) 0.40040(2) 0.04494(18) Uani 1 1 d . . . . .
S2 S 0.3156(8) 0.1966(11) 0.4541(8) 0.0517(17) Uani 0.6 1 d D . P A 1
H2 H 0.260109 0.077361 0.461220 0.077 Uiso 0.6 1 calc DR U P A 1
S4 S 0.21996(11) 0.3964(2) 0.25246(9) 0.0595(4) Uani 1 1 d . . . . .
S1 S 0.05466(13) 0.3140(3) 0.41369(12) 0.0650(5) Uani 0.92 1 d D . P A 1
H1 H 0.073138 0.174509 0.445709 0.098 Uiso 0.92 1 calc DR U P A 1
Cl1 Cl 0.2100(2) 1.0414(4) 0.4029(2) 0.0422(8) Uani 0.3333 1 d . . P . .
O1 O 0.3566(3) 0.5601(4) 0.3575(2) 0.0507(9) Uani 1 1 d . . . . .
N1 N 0.1327(3) 0.7288(5) 0.3706(3) 0.0516(11) Uani 1 1 d . . . . .
O2O O 0.5029(4) 0.5773(6) 0.2607(3) 0.0591(12) Uani 0.5 1 d . . P B 1
O2C C 0.5029(4) 0.5773(6) 0.2607(3) 0.0591(12) Uani 0.5 1 d . . P B 2
H H 0.530304 0.629436 0.310240 0.071 Uiso 0.5 1 calc R U P B 2
C1C C 0.3952(4) 0.4432(6) 0.1606(3) 0.0613(13) Uani 0.5 1 d . . P B 1
H1C H 0.337146 0.389098 0.130556 0.074 Uiso 0.5 1 calc R U P B 1
C1O O 0.3952(4) 0.4432(6) 0.1606(3) 0.0613(13) Uani 0.5 1 d . . P B 2
N2 N 0.2633(4) 0.5982(7) 0.5214(3) 0.0575(11) Uani 1 1 d . . . . .
C4 C 0.4084(4) 0.5074(7) 0.2369(3) 0.0455(11) Uani 1 1 d . . . . .
C6 C 0.3353(4) 0.4980(7) 0.2882(3) 0.0457(11) Uani 1 1 d . . . . .
C8 C 0.1870(6) 0.8433(9) 0.3256(4) 0.0744(18) Uani 1 1 d . . . . .
H8A H 0.257452 0.851243 0.353242 0.112 Uiso 1 1 calc R U . . .
H8B H 0.156662 0.957290 0.321606 0.112 Uiso 1 1 calc R U . . .
H8C H 0.182764 0.796794 0.272313 0.112 Uiso 1 1 calc R U . . .
C10 C 0.5506(5) 0.5559(8) 0.1969(5) 0.0725(19) Uani 1 1 d . . . . .
H10 H 0.616597 0.591746 0.195831 0.087 Uiso 0.5 1 calc R U P B 1
H10A H 0.616597 0.591746 0.195831 0.087 Uiso 0.5 1 calc R U P B 2
C11 C 0.2258(7) 0.7800(10) 0.5090(4) 0.085(2) Uani 1 1 d . . . . .
H11A H 0.218220 0.827739 0.560437 0.102 Uiso 1 1 calc R U . . .
H11B H 0.276274 0.849802 0.490007 0.102 Uiso 1 1 calc R U . . .
C3 C 0.4860(6) 0.4750(10) 0.1368(5) 0.077(2) Uani 1 1 d . . . . .
H3A H 0.499857 0.444914 0.087081 0.093 Uiso 0.5 1 calc R U P B 1
H3B H 0.499857 0.444914 0.087081 0.093 Uiso 0.5 1 calc R U P B 2
C7 C 0.2179(7) 0.5082(11) 0.5827(4) 0.083(2) Uani 1 1 d . . . . .
H7A H 0.149155 0.548535 0.578633 0.125 Uiso 1 1 calc R U . . .
H7B H 0.257766 0.533141 0.635797 0.125 Uiso 1 1 calc R U . . .
H7C H 0.217399 0.384620 0.573341 0.125 Uiso 1 1 calc R U . . .
C2 C 0.1272(7) 0.7938(10) 0.4503(5) 0.088(2) Uani 1 1 d . . . . .
H2A H 0.075944 0.728005 0.470287 0.106 Uiso 1 1 calc R U . . .
H2B H 0.105905 0.914971 0.445771 0.106 Uiso 1 1 calc R U . . .
C9 C 0.0255(5) 0.7098(12) 0.3236(6) 0.104(3) Uani 1 1 d . . . . .
H9A H 0.025889 0.666163 0.270460 0.157 Uiso 1 1 calc R U . . .
H9B H -0.007895 0.821309 0.319095 0.157 Uiso 1 1 calc R U . . .
H9C H -0.010632 0.629577 0.350845 0.157 Uiso 1 1 calc R U . . .
C5 C 0.3778(6) 0.5996(11) 0.5478(4) 0.082(2) Uani 1 1 d . . . . .
H5A H 0.402134 0.482369 0.558561 0.123 Uiso 1 1 calc R U . . .
H5B H 0.397583 0.668544 0.596000 0.123 Uiso 1 1 calc R U . . .
H5C H 0.406755 0.648855 0.505651 0.123 Uiso 1 1 calc R U . . .
Na1 Na 0.7813(9) 0.5996(19) 0.2438(10) 0.070(4) Uani 0.18 1 d . . P . .
Cl2 Cl 0.0491(13) 0.192(3) 0.4104(11) 0.065(4) Uani 0.08 1 d . U P A .
S3 S 0.3321(14) 0.2324(19) 0.4616(12) 0.055(3) Uani 0.4 1 d D . P A 2
H3 H 0.341050 0.228267 0.533717 0.083 Uiso 0.4 1 calc DR U P A 2
Na4 Na 0.641(3) 0.450(5) 0.138(3) 0.065(10) Uiso 0.06 1 d . . P . .
Na2 Na 0.511(5) 0.496(10) 0.365(4) 0.076(16) Uiso 0.04 1 d . . P . .
Na3 Na 0.606(4) 0.546(5) 0.342(3) 0.060(12) Uiso 0.05 1 d . . P . .

loop_
_atom_site_aniso_label
_atom_site_aniso_U_11
_atom_site_aniso_U_22
_atom_site_aniso_U_33
_atom_site_aniso_U_23
_atom_site_aniso_U_13
_atom_site_aniso_U_12
In1 0.0460(3) 0.0425(3) 0.0499(3) -0.00015(14) 0.01847(18) -0.00286(13)
S2 0.065(5) 0.028(2) 0.062(3) -0.0014(19) 0.015(3) 0.002(2)
S4 0.0436(7) 0.0829(10) 0.0531(8) -0.0104(7) 0.0129(6) -0.0123(7)
S1 0.0562(9) 0.0583(10) 0.0908(13) -0.0032(9) 0.0384(9) -0.0165(8)
Cl1 0.0407(19) 0.0315(17) 0.058(2) 0.0025(14) 0.0197(17) 0.0063(12)
O1 0.050(2) 0.055(2) 0.049(2) -0.0027(16) 0.0170(17) -0.0042(15)
N1 0.047(2) 0.046(2) 0.061(3) 0.010(2) 0.009(2) 0.0013(18)
O2O 0.051(3) 0.060(3) 0.068(3) -0.002(2) 0.016(2) -0.006(2)
O2C 0.051(3) 0.060(3) 0.068(3) -0.002(2) 0.016(2) -0.006(2)
C1C 0.065(3) 0.071(3) 0.051(3) -0.005(2) 0.020(2) 0.000(2)
C1O 0.065(3) 0.071(3) 0.051(3) -0.005(2) 0.020(2) 0.000(2)
N2 0.068(3) 0.059(3) 0.046(2) 0.000(2) 0.015(2) 0.001(2)
C4 0.046(3) 0.044(2) 0.047(3) 0.001(2) 0.013(2) -0.004(2)
C6 0.049(3) 0.048(2) 0.043(3) 0.001(2) 0.015(2) -0.004(2)
C8 0.088(5) 0.065(4) 0.075(4) 0.029(3) 0.029(4) 0.010(3)
C10 0.059(4) 0.071(4) 0.096(5) 0.015(3) 0.035(4) -0.007(3)
C11 0.122(7) 0.075(4) 0.056(4) -0.012(3) 0.016(4) 0.013(4)
C3 0.093(5) 0.084(5) 0.070(4) 0.011(4) 0.050(4) 0.014(4)
C7 0.110(6) 0.085(4) 0.064(4) 0.004(4) 0.039(4) 0.012(5)
C2 0.105(6) 0.073(4) 0.094(5) 0.007(4) 0.038(5) 0.034(4)
C9 0.057(4) 0.110(6) 0.134(7) 0.034(6) -0.005(5) 0.015(4)
C5 0.075(5) 0.104(5) 0.062(4) -0.017(4) 0.005(3) -0.015(4)
Na1 0.044(7) 0.075(8) 0.099(10) -0.003(8) 0.030(7) -0.008(6)
Cl2 0.043(7) 0.092(9) 0.064(8) 0.002(7) 0.024(6) 0.025(7)
S3 0.052(3) 0.059(8) 0.054(4) -0.001(5) 0.010(3) -0.013(4)

loop_
_atom_type_symbol
_atom_type_description
_atom_type_scat_dispersion_real
_atom_type_scat_dispersion_imag
_atom_type_scat_source
C C 0.0033 0.0016 'International Tables Vol C Tables 4.2.6.8 and 6.1.1.4'
H H 0.0000 0.0000 'International Tables Vol C Tables 4.2.6.8 and 6.1.1.4'
Cl Cl 0.1484 0.1585 'International Tables Vol C Tables 4.2.6.8 and 6.1.1.4'
In In -0.7276 1.3100 'International Tables Vol C Tables 4.2.6.8 and 6.1.1.4'
N N 0.0061 0.0033 'International Tables Vol C Tables 4.2.6.8 and 6.1.1.4'
Na Na 0.0362 0.0249 'International Tables Vol C Tables 4.2.6.8 and 6.1.1.4'
O O 0.0106 0.0060 'International Tables Vol C Tables 4.2.6.8 and 6.1.1.4'
S S 0.1246 0.1234 'International Tables Vol C Tables 4.2.6.8 and 6.1.1.4'

loop_
_geom_angle_atom_site_label_1
_geom_angle_atom_site_label_2
_geom_angle_atom_site_label_3
_geom_angle
_geom_angle_site_symmetry_1
_geom_angle_site_symmetry_3
_geom_angle_publ_flag
S2 In1 S4 95.2(3) . . ?
S2 In1 Na1 64.2(4) . 2_645 ?
S2 In1 Cl2 78.9(4) . . ?
S4 In1 Na1 38.1(2) . 2_645 ?
S4 In1 Cl2 97.4(4) . . ?
S1 In1 S2 92.8(2) . . ?
S1 In1 S4 103.78(6) . . ?
S1 In1 Na1 83.4(2) . 2_645 ?
S1 In1 Cl2 15.9(4) . . ?
O1 In1 S2 87.7(3) . . ?
O1 In1 S4 63.19(10) . . ?
O1 In1 S1 166.94(11) . . ?
O1 In1 N1 88.97(14) . . ?
O1 In1 Na1 85.1(2) . 2_645 ?
O1 In1 Cl2 155.5(4) . . ?
O1 In1 S3 82.1(4) . . ?
N1 In1 S2 168.7(3) . . ?
N1 In1 S4 93.01(12) . . ?
N1 In1 S1 92.81(12) . . ?
N1 In1 Na1 126.3(3) . 2_645 ?
N1 In1 Cl2 107.8(4) . . ?
N1 In1 S3 160.8(3) . . ?
N2 In1 S2 91.4(3) . . ?
N2 In1 S4 151.93(13) . . ?
N2 In1 S1 103.11(13) . . ?
N2 In1 O1 89.91(16) . . ?
N2 In1 N1 77.77(16) . . ?
N2 In1 Na1 155.2(3) . 2_645 ?
N2 In1 Cl2 110.7(4) . . ?
N2 In1 S3 85.2(4) . . ?
Cl2 In1 Na1 70.6(4) . 2_645 ?
S3 In1 S4 98.1(5) . . ?
S3 In1 Cl2 86.4(5) . . ?
In1 S2 H2 109.5 . . ?
In1 S2 Na4 122.8(11) . 2_645 ?
Na4 S2 H2 74.4 2_645 . ?
C6 S4 In1 78.68(18) . . ?
In1 S1 H1 109.5 . . ?
S2 Cl1 H2 35.8(3) 1_565 1_565 ?
S2 Cl1 Cl2 104.8(7) 1_565 1_565 ?
Cl2 Cl1 H2 101.9(8) 1_565 1_565 ?
In1 O1 Na4 110.4(8) . 2_655 ?
C6 O1 In1 96.9(3) . . ?
C6 O1 Na4 114.1(9) . 2_655 ?
C8 N1 In1 113.3(4) . . ?
C8 N1 C9 108.2(5) . . ?
C2 N1 In1 102.7(4) . . ?
C2 N1 C8 114.2(6) . . ?
C2 N1 C9 107.0(6) . . ?
C9 N1 In1 111.2(4) . . ?
C4 O2O C10 106.5(5) . . ?
C4 O2C H 126.8 . . ?
C4 O2C C10 106.5(5) . . ?
C10 O2C H 126.8 . . ?
C4 C1C H1C 127.1 . . ?
C4 C1C C3 105.8(5) . . ?
C4 C1C Na3 111.9(10) . 2_645 ?
C3 C1C H1C 127.1 . . ?
C3 C1C Na3 100.1(10) . 2_645 ?
Na3 C1C H1C 63.0 2_645 . ?
C4 C1O C3 105.8(5) . . ?
In1 N2 Na3 123.7(9) . 3_666 ?
C11 N2 In1 107.7(4) . . ?
C11 N2 C7 111.0(6) . . ?
C11 N2 C5 109.2(6) . . ?
C11 N2 Na3 128.2(10) . 3_666 ?
C7 N2 In1 108.0(4) . . ?
C7 N2 C5 110.0(5) . . ?
C7 N2 Na3 61.1(11) . 3_666 ?
C5 N2 In1 110.8(4) . . ?
C5 N2 Na3 49.0(11) . 3_666 ?
O2O C4 C1C 110.2(5) . . ?
O2O C4 C6 123.7(5) . . ?
O2C C4 C1O 110.2(5) . . ?
O2C C4 C6 123.7(5) . . ?
C1C C4 C6 126.0(5) . . ?
C1O C4 C6 126.0(5) . . ?
O1 C6 S4 120.8(4) . . ?
O1 C6 C4 120.1(5) . . ?
C4 C6 S4 119.1(4) . . ?
N1 C8 H8A 109.5 . . ?
N1 C8 H8B 109.5 . . ?
N1 C8 H8C 109.5 . . ?
N1 C8 Na1 157.1(6) . 2_655 ?
N1 C8 Na4 129.2(11) . 2_655 ?
H8A C8 H8B 109.5 . . ?
H8A C8 H8C 109.5 . . ?
H8B C8 H8C 109.5 . . ?
Na1 C8 H8A 85.8 2_655 . ?
Na1 C8 H8B 48.0 2_655 . ?
Na1 C8 H8C 79.8 2_655 . ?
Na1 C8 Na4 65.2(10) 2_655 2_655 ?
Na4 C8 H8A 20.6 2_655 . ?
Na4 C8 H8B 94.4 2_655 . ?
Na4 C8 H8C 103.1 2_655 . ?
O2O C10 H10 125.8 . . ?
O2C C10 H10A 125.8 . . ?
C3 C10 O2O 108.5(6) . . ?
C3 C10 O2C 108.5(6) . . ?
C3 C10 H10 125.8 . . ?
C3 C10 H10A 125.8 . . ?
N2 C11 H11A 109.0 . . ?
N2 C11 H11B 109.0 . . ?
H11A C11 H11B 107.8 . . ?
C2 C11 N2 113.0(6) . . ?
C2 C11 H11A 109.0 . . ?
C2 C11 H11B 109.0 . . ?
C1C C3 H3A 125.5 . . ?
C1O C3 H3B 125.5 . . ?
C10 C3 C1C 109.0(6) . . ?
C10 C3 C1O 109.0(6) . . ?
C10 C3 H3A 125.5 . . ?
C10 C3 H3B 125.5 . . ?
N2 C7 H7A 109.5 . . ?
N2 C7 H7B 109.5 . . ?
N2 C7 H7C 109.5 . . ?
N2 C7 Na1 152.2(6) . 3_666 ?
N2 C7 Na3 87.1(13) . 3_666 ?
H7A C7 H7B 109.5 . . ?
H7A C7 H7C 109.5 . . ?
H7B C7 H7C 109.5 . . ?
Na1 C7 H7A 87.7 3_666 . ?
Na1 C7 H7B 42.8 3_666 . ?
Na1 C7 H7C 83.7 3_666 . ?
Na3 C7 H7A 152.5 3_666 . ?
Na3 C7 H7B 43.2 3_666 . ?
Na3 C7 H7C 83.8 3_666 . ?
Na3 C7 Na1 69.5(12) 3_666 3_666 ?
N1 C2 C11 112.5(6) . . ?
N1 C2 H2A 109.1 . . ?
N1 C2 H2B 109.1 . . ?
C11 C2 H2A 109.1 . . ?
C11 C2 H2B 109.1 . . ?
H2A C2 H2B 107.8 . . ?
N1 C9 H9A 109.5 . . ?
N1 C9 H9B 109.5 . . ?
N1 C9 H9C 109.5 . . ?
H9A C9 H9B 109.5 . . ?
H9A C9 H9C 109.5 . . ?
H9B C9 H9C 109.5 . . ?
N2 C5 H5A 109.5 . . ?
N2 C5 H5B 109.5 . . ?
N2 C5 H5C 109.5 . . ?
N2 C5 Na2 140(2) . 3_666 ?
N2 C5 Na3 99.2(14) . 3_666 ?
H5A C5 H5B 109.5 . . ?
H5A C5 H5C 109.5 . . ?
H5B C5 H5C 109.5 . . ?
Na2 C5 H5A 49.1 3_666 . ?
Na2 C5 H5B 63.3 3_666 . ?
Na2 C5 H5C 109.7 3_666 . ?
Na2 C5 Na3 41(2) 3_666 3_666 ?
Na3 C5 H5A 51.9 3_666 . ?
Na3 C5 H5B 65.6 3_666 . ?
Na3 C5 H5C 150.4 3_666 . ?
In1 Na1 H8A 99.0(11) 2_655 2_645 ?
In1 Na1 H8B 87.6(14) 2_655 2_645 ?
In1 Na1 H7B 155.3(9) 2_655 3_666 ?
S4 Na1 In1 44.0(3) 2_655 2_655 ?
S4 Na1 Cl1 101.8(6) 2_655 2_645 ?
S4 Na1 H8A 141.2(13) 2_655 2_645 ?
S4 Na1 H8B 127.3(11) 2_655 2_645 ?
S4 Na1 H7B 113.0(11) 2_655 3_666 ?
Cl1 Na1 In1 57.8(3) 2_645 2_655 ?
Cl1 Na1 H8A 43.3(8) 2_645 2_645 ?
Cl1 Na1 H8B 37.1(17) 2_645 2_645 ?
Cl1 Na1 H7B 143.7(13) 2_645 3_666 ?
H8A Na1 H8B 38.9 2_645 2_645 ?
H8A Na1 H7B 100.4 2_645 3_666 ?
H8B Na1 H7B 117.1 2_645 3_666 ?
In1 S3 H3 111.6 . . ?
In1 S3 Na4 116.3(11) . 2_645 ?
Cl1 S3 In1 84.9(6) 1_545 . ?
Cl1 S3 H3 109.5 1_545 . ?
Cl1 S3 Na4 54.1(9) 1_545 2_645 ?
Na4 S3 H3 126.2 2_645 . ?
Cl1 Na4 O1 107.3(14) 2_645 2_645 ?
Cl1 Na4 H8A 52.0(15) 2_645 2_645 ?
Cl1 Na4 H8B 35.3(12) 2_645 2_645 ?
O1 Na4 H8A 60.0(12) 2_645 2_645 ?
O1 Na4 H8B 90.5(13) 2_645 2_645 ?
H8A Na4 H8B 31.7 2_645 2_645 ?
H5A Na2 H5B 55.7 3_666 3_666 ?
Na4 Na2 H5A 102(4) 2_655 3_666 ?
Na4 Na2 H5B 157(3) 2_655 3_666 ?
C1C Na3 H7B 109(2) 2_655 3_666 ?
C1C Na3 H5A 98(3) 2_655 3_666 ?
C1C Na3 H5B 148(2) 2_655 3_666 ?
N2 Na3 C1C 113.8(15) 3_666 2_655 ?
N2 Na3 H7B 45.8(13) 3_666 3_666 ?
N2 Na3 H5A 45.9(14) 3_666 3_666 ?
N2 Na3 H5B 46.3(10) 3_666 3_666 ?
C7 Na3 C1C 100.1(15) 3_666 2_655 ?
C7 Na3 N2 31.8(6) 3_666 3_666 ?
C7 Na3 H7B 20.4(15) 3_666 3_666 ?
C7 Na3 H5A 74.1(17) 3_666 3_666 ?
C7 Na3 H5B 73.2(15) 3_666 3_666 ?
H7B Na3 H5A 91.3 3_666 3_666 ?
H7B Na3 H5B 75.9 3_666 3_666 ?
C5 Na3 C1C 121.9(19) 3_666 2_655 ?
C5 Na3 N2 31.8(7) 3_666 3_666 ?
C5 Na3 C7 63.5(13) 3_666 3_666 ?
C5 Na3 H7B 75.2(17) 3_666 3_666 ?
C5 Na3 H5A 25.9(18) 3_666 3_666 ?
C5 Na3 H5B 26.5(6) 3_666 3_666 ?
H5A Na3 H5B 49.8 3_666 3_666 ?

loop_
_geom_bond_atom_site_label_1
_geom_bond_atom_site_label_2
_geom_bond_distance
_geom_bond_site_symmetry_2
_geom_bond_publ_flag
In1 S2 2.456(11) . ?
In1 S4 2.5637(15) . ?
In1 S1 2.4175(15) . ?
In1 O1 2.356(4) . ?
In1 N1 2.377(4) . ?
In1 N2 2.303(5) . ?
In1 Na1 3.655(15) 2_645 ?
In1 Cl2 2.99(2) . ?
In1 S3 2.40(2) . ?
S2 H2 1.2000 . ?
S2 Na4 2.59(4) 2_645 ?
S4 C6 1.718(5) . ?
S1 H1 1.2000 . ?
Cl1 Cl2 2.473(16) 1_565 ?
O1 C6 1.241(6) . ?
O1 Na4 2.99(4) 2_655 ?
N1 C8 1.456(7) . ?
N1 C2 1.455(9) . ?
N1 C9 1.492(8) . ?
O2O C4 1.354(7) . ?
O2O C10 1.378(9) . ?
O2C H 0.9300 . ?
O2C C4 1.354(7) . ?
O2C C10 1.378(9) . ?
C1C H1C 0.9300 . ?
C1C C4 1.357(7) . ?
C1C C3 1.383(8) . ?
C1C Na3 3.05(4) 2_645 ?
C1O C4 1.357(7) . ?
C1O C3 1.383(8) . ?
N2 C11 1.481(9) . ?
N2 C7 1.482(9) . ?
N2 C5 1.501(9) . ?
N2 Na3 2.81(5) 3_666 ?
C4 C6 1.444(7) . ?
C8 H8A 0.9600 . ?
C8 H8B 0.9600 . ?
C8 H8C 0.9600 . ?
C8 Na1 2.374(16) 2_655 ?
C8 Na4 2.40(4) 2_655 ?
C10 H10 0.9300 . ?
C10 H10A 0.9300 . ?
C10 C3 1.336(11) . ?
C11 H11A 0.9700 . ?
C11 H11B 0.9700 . ?
C11 C2 1.474(10) . ?
C3 H3A 0.9300 . ?
C3 H3B 0.9300 . ?
C7 H7A 0.9600 . ?
C7 H7B 0.9600 . ?
C7 H7C 0.9600 . ?
C7 Na1 3.049(17) 3_666 ?
C7 Na3 2.47(5) 3_666 ?
C2 H2A 0.9700 . ?
C2 H2B 0.9700 . ?
C9 H9A 0.9600 . ?
C9 H9B 0.9600 . ?
C9 H9C 0.9600 . ?
C5 H5A 0.9600 . ?
C5 H5B 0.9600 . ?
C5 H5C 0.9600 . ?
C5 Na2 1.99(7) 3_666 ?
C5 Na3 2.15(5) 3_666 ?
S3 H3 1.2000 . ?
S3 Na4 2.81(4) 2_645 ?

loop_
_geom_torsion_atom_site_label_1
_geom_torsion_atom_site_label_2
_geom_torsion_atom_site_label_3
_geom_torsion_atom_site_label_4
_geom_torsion
_geom_torsion_site_symmetry_1
_geom_torsion_site_symmetry_2
_geom_torsion_site_symmetry_3
_geom_torsion_site_symmetry_4
_geom_torsion_publ_flag
In1 S4 C6 O1 -6.4(4) . . . . ?
In1 S4 C6 C4 172.5(5) . . . . ?
In1 O1 C6 S4 6.8(5) . . . . ?
In1 O1 C6 C4 -172.0(4) . . . . ?
In1 N1 C8 Na1 178.2(15) . . . 2_655 ?
In1 N1 C8 Na4 -59.3(14) . . . 2_655 ?
In1 N1 C2 C11 49.5(7) . . . . ?
In1 N2 C11 C2 33.3(7) . . . . ?
In1 N2 C7 Na1 151.5(10) . . . 3_666 ?
In1 N2 C7 Na3 119.1(11) . . . 3_666 ?
In1 N2 C5 Na2 -113(3) . . . 3_666 ?
In1 N2 C5 Na3 -117.1(12) . . . 3_666 ?
O2O C4 C6 S4 -176.9(4) . . . . ?
O2O C4 C6 O1 2.0(8) . . . . ?
O2O C10 C3 C1C 0.2(8) . . . . ?
O2C C4 C6 S4 -176.9(4) . . . . ?
O2C C4 C6 O1 2.0(8) . . . . ?
O2C C10 C3 C1O 0.2(8) . . . . ?
C1C C4 C6 S4 0.4(8) . . . . ?
C1C C4 C6 O1 179.2(5) . . . . ?
C1O C4 C6 S4 0.4(8) . . . . ?
C1O C4 C6 O1 179.2(5) . . . . ?
N2 C11 C2 N1 -60.2(9) . . . . ?
C4 O2O C10 C3 -0.1(7) . . . . ?
C4 O2C C10 C3 -0.1(7) . . . . ?
C4 C1C C3 C10 -0.2(7) . . . . ?
C4 C1O C3 C10 -0.2(7) . . . . ?
C8 N1 C2 C11 -73.6(7) . . . . ?
C10 O2O C4 C1C 0.0(6) . . . . ?
C10 O2O C4 C6 177.6(5) . . . . ?
C10 O2C C4 C1O 0.0(6) . . . . ?
C10 O2C C4 C6 177.6(5) . . . . ?
C11 N2 C7 Na1 -90.6(12) . . . 3_666 ?
C11 N2 C7 Na3 -123.0(11) . . . 3_666 ?
C11 N2 C5 Na2 128(3) . . . 3_666 ?
C11 N2 C5 Na3 124.4(13) . . . 3_666 ?
C3 C1C C4 O2O 0.2(6) . . . . ?
C3 C1C C4 C6 -177.4(6) . . . . ?
C3 C1O C4 O2C 0.2(6) . . . . ?
C3 C1O C4 C6 -177.4(6) . . . . ?
C7 N2 C11 C2 -84.7(8) . . . . ?
C7 N2 C5 Na2 6(4) . . . 3_666 ?
C7 N2 C5 Na3 2.2(13) . . . 3_666 ?
C2 N1 C8 Na1 -64.7(18) . . . 2_655 ?
C2 N1 C8 Na4 57.9(14) . . . 2_655 ?
C9 N1 C8 Na1 54.3(18) . . . 2_655 ?
C9 N1 C8 Na4 176.9(14) . . . 2_655 ?
C9 N1 C2 C11 166.7(7) . . . . ?
C5 N2 C11 C2 153.7(6) . . . . ?
C5 N2 C7 Na1 30.5(14) . . . 3_666 ?
C5 N2 C7 Na3 -1.9(11) . . . 3_666 ?
Na4 O1 C6 S4 -109.2(10) 2_655 . . . ?
Na4 O1 C6 C4 71.9(11) 2_655 . . . ?
Na3 C1C C4 O2O 108.2(11) 2_645 . . . ?
Na3 C1C C4 C6 -69.4(12) 2_645 . . . ?
Na3 C1C C3 C10 -116.6(11) 2_645 . . . ?
Na3 N2 C11 C2 -153.9(14) 3_666 . . . ?
Na3 N2 C7 Na1 32.4(15) 3_666 . . 3_666 ?
Na3 N2 C5 Na2 4(4) 3_666 . . 3_666 ?
